data_7152756
loop_
_publ_author_name
'Wu, Lei'
'Sun, Jing'
'Yan, Chao-Guo'

_publ_section_title
;
 Facile synthesis of spiro[indoline-3,3'-pyrrolo[1,2-a]quinolines] and
 spiro[indoline-3,1'-pyrrolo[2,1-a]isoquinolines] via 1,3-dipolar
 cycloaddition reactions of heteroaromatic ammonium salts with
 3-phenacylideneoxindoles.
;
_journal_issue 47
_journal_name_full 'Organic &amp; biomolecular chemistry'
_journal_page_first 9452
_journal_page_last 9463
_journal_paper_doi 10.1039/c2ob26849c
_journal_volume 10
_journal_year 2012
_chemical_formula_moiety 'C37 H26 Cl N3 O3'
_chemical_formula_sum 'C37 H26 Cl N3 O3'
_chemical_formula_weight 596.06
_chemical_name_systematic
;
?
;
_space_group_IT_number 2
_symmetry_cell_setting triclinic
_symmetry_space_group_name_Hall '-P 1'
_symmetry_space_group_name_H-M 'P -1'
_atom_sites_solution_hydrogens geom
_atom_sites_solution_primary direct
_atom_sites_solution_secondary difmap
_audit_creation_method SHELXL-97
_cell_angle_alpha 88.053(2)
_cell_angle_beta 74.732(2)
_cell_angle_gamma 69.982(2)
_cell_formula_units_Z 2
_cell_length_a 8.7989(14)
_cell_length_b 11.8637(19)
_cell_length_c 15.562(3)
_cell_measurement_reflns_used 2750
_cell_measurement_temperature 296(2)
_cell_measurement_theta_max 23.00
_cell_measurement_theta_min 2.28
_cell_volume 1469.6(4)
_computing_cell_refinement 'Bruker SMART'
_computing_data_collection 'Bruker SMART'
_computing_data_reduction 'Bruker SAINT'
_computing_molecular_graphics 'Bruker SHELXTL'
_computing_publication_material 'Bruker SHELXTL'
_computing_structure_refinement 'SHELXL-97 (Sheldrick, 1997)'
_computing_structure_solution 'SHELXS-97 (Sheldrick, 1990)'
_diffrn_ambient_temperature 296(2)
_diffrn_measured_fraction_theta_full 0.990
_diffrn_measured_fraction_theta_max 0.990
_diffrn_measurement_device_type 'CCD area detector'
_diffrn_measurement_method 'phi and omega scans'
_diffrn_radiation_monochromator graphite
_diffrn_radiation_source 'fine-focus sealed tube'
_diffrn_radiation_type MoK\a
_diffrn_radiation_wavelength 0.71073
_diffrn_reflns_av_R_equivalents 0.0349
_diffrn_reflns_av_sigmaI/netI 0.0501
_diffrn_reflns_limit_h_max 10
_diffrn_reflns_limit_h_min -10
_diffrn_reflns_limit_k_max 13
_diffrn_reflns_limit_k_min -14
_diffrn_reflns_limit_l_max 18
_diffrn_reflns_limit_l_min -18
_diffrn_reflns_number 10720
_diffrn_reflns_theta_full 25.00
_diffrn_reflns_theta_max 25.00
_diffrn_reflns_theta_min 1.83
_exptl_absorpt_coefficient_mu 0.174
_exptl_absorpt_correction_T_max 0.959
_exptl_absorpt_correction_T_min 0.943
_exptl_absorpt_correction_type multi-scan
_exptl_absorpt_process_details sadabs
_exptl_crystal_density_diffrn 1.347
_exptl_crystal_density_method 'not measured'
_exptl_crystal_F_000 620.0
_exptl_crystal_size_max 0.36
_exptl_crystal_size_mid 0.28
_exptl_crystal_size_min 0.24
_refine_diff_density_max 0.507
_refine_diff_density_min -0.683
_refine_diff_density_rms 0.056
_refine_ls_extinction_coef 0.019(3)
_refine_ls_extinction_expression Fc^*^=kFc[1+0.001xFc^2^\l^3^/sin(2\q)]^-1/4^
_refine_ls_extinction_method SHELXL
_refine_ls_goodness_of_fit_ref 1.060
_refine_ls_hydrogen_treatment constr
_refine_ls_matrix_type full
_refine_ls_number_parameters 399
_refine_ls_number_reflns 5135
_refine_ls_number_restraints 0
_refine_ls_restrained_S_all 1.060
_refine_ls_R_factor_all 0.0744
_refine_ls_R_factor_gt 0.0520
_refine_ls_shift/su_max 0.000
_refine_ls_shift/su_mean 0.000
_refine_ls_structure_factor_coef Fsqd
_refine_ls_weighting_details 'calc w=1/[\s^2^(Fo^2^)+(0.0740P)^2^+0.4007P] where P=(Fo^2^+2Fc^2^)/3'
_refine_ls_weighting_scheme calc
_refine_ls_wR_factor_gt 0.1385
_refine_ls_wR_factor_ref 0.1583
_reflns_number_gt 3640
_reflns_number_total 5188
_reflns_threshold_expression >2sigma(I)
_cod_data_source_file c2ob26849c.txt
_cod_data_source_block 3e
_cod_database_code 7152756

loop_
_symmetry_equiv_pos_as_xyz
'x, y, z'
'-x, -y, -z'

loop_
_atom_site_label
_atom_site_type_symbol
_atom_site_fract_x
_atom_site_fract_y
_atom_site_fract_z
_atom_site_U_iso_or_equiv
_atom_site_adp_type
_atom_site_occupancy
_atom_site_symmetry_multiplicity
_atom_site_calc_flag
_atom_site_refinement_flags
C1 C -0.0934(4) 1.0777(3) 0.2041(2) 0.0676(8) Uani 1 1 d .
H1 H -0.1539 1.0765 0.2627 0.081 Uiso 1 1 calc R
C2 C -0.1512(5) 1.1743(3) 0.1550(2) 0.0812(10) Uani 1 1 d .
H2 H -0.2502 1.2373 0.1799 0.097 Uiso 1 1 calc R
C3 C -0.0603(5) 1.1760(3) 0.0684(2) 0.0687(9) Uani 1 1 d .
C4 C 0.0852(4) 1.0838(3) 0.0304(2) 0.0633(8) Uani 1 1 d .
H4 H 0.1455 1.0866 -0.0281 0.076 Uiso 1 1 calc R
C5 C 0.1424(3) 0.9856(2) 0.08004(17) 0.0524(7) Uani 1 1 d .
H5 H 0.2404 0.9221 0.0543 0.063 Uiso 1 1 calc R
C6 C 0.0537(3) 0.9821(2) 0.16766(16) 0.0459(6) Uani 1 1 d .
C8 C 0.1109(3) 0.8808(2) 0.22467(16) 0.0418(6) Uani 1 1 d .
C9 C 0.2967(3) 0.8012(2) 0.19993(14) 0.0375(5) Uani 1 1 d .
H9 H 0.3283 0.7656 0.1391 0.045 Uiso 1 1 calc R
C10 C 0.3372(3) 0.6984(2) 0.26498(15) 0.0399(5) Uani 1 1 d .
H10 H 0.2355 0.7054 0.3126 0.048 Uiso 1 1 calc R
C11 C 0.4040(4) 0.5755(2) 0.21482(17) 0.0503(6) Uani 1 1 d .
C12 C 0.2823(4) 0.5358(2) 0.18218(17) 0.0528(7) Uani 1 1 d .
C13 C 0.3431(5) 0.4588(2) 0.10633(19) 0.0712(9) Uani 1 1 d .
H13 H 0.4569 0.4323 0.0769 0.085 Uiso 1 1 calc R
C14 C 0.2336(7) 0.4212(3) 0.0742(3) 0.0941(13) Uani 1 1 d .
H14 H 0.2740 0.3700 0.0231 0.113 Uiso 1 1 calc R
C15 C 0.0647(7) 0.4602(4) 0.1187(3) 0.0963(14) Uani 1 1 d .
H15 H -0.0082 0.4350 0.0971 0.116 Uiso 1 1 calc R
C16 C 0.0039(5) 0.5351(3) 0.1935(2) 0.0791(10) Uani 1 1 d .
H16 H -0.1097 0.5598 0.2234 0.095 Uiso 1 1 calc R
C17 C 0.1112(4) 0.5746(3) 0.2253(2) 0.0604(7) Uani 1 1 d .
H17 H 0.0688 0.6274 0.2757 0.073 Uiso 1 1 calc R
C18 C 0.4106(3) 0.8749(2) 0.20491(14) 0.0374(5) Uani 1 1 d .
C19 C 0.4822(3) 0.9176(2) 0.11428(15) 0.0427(6) Uani 1 1 d .
C20 C 0.3563(3) 1.0835(2) 0.21165(15) 0.0433(6) Uani 1 1 d .
C21 C 0.2952(4) 1.1999(2) 0.24720(18) 0.0573(7) Uani 1 1 d .
H21 H 0.3163 1.2615 0.2132 0.069 Uiso 1 1 calc R
C22 C 0.2007(4) 1.2222(2) 0.33574(19) 0.0603(7) Uani 1 1 d .
H22 H 0.1576 1.3006 0.3607 0.072 Uiso 1 1 calc R
C23 C 0.1681(3) 1.1316(2) 0.38850(16) 0.0472(6) Uani 1 1 d .
C24 C 0.0644(4) 1.1577(3) 0.48426(18) 0.0658(8) Uani 1 1 d .
H24A H -0.0491 1.1652 0.4876 0.099 Uiso 1 1 calc R
H24B H 0.0660 1.2315 0.5069 0.099 Uiso 1 1 calc R
H24C H 0.1104 1.0933 0.5193 0.099 Uiso 1 1 calc R
C25 C 0.2331(3) 1.0142(2) 0.35050(15) 0.0408(5) Uani 1 1 d .
H25 H 0.2136 0.9520 0.3845 0.049 Uiso 1 1 calc R
C26 C 0.3263(3) 0.9905(2) 0.26245(14) 0.0364(5) Uani 1 1 d .
C27 C 0.5533(3) 0.7801(2) 0.23909(16) 0.0437(6) Uani 1 1 d .
H27 H 0.6292 0.7233 0.1890 0.052 Uiso 1 1 calc R
C28 C 0.6536(3) 0.8328(3) 0.27717(19) 0.0551(7) Uani 1 1 d .
H28 H 0.7294 0.8631 0.2392 0.066 Uiso 1 1 calc R
C29 C 0.6375(3) 0.8376(3) 0.36391(19) 0.0574(7) Uani 1 1 d .
H29 H 0.6961 0.8769 0.3857 0.069 Uiso 1 1 calc R
C30 C 0.5318(3) 0.7838(2) 0.42662(17) 0.0476(6) Uani 1 1 d .
C31 C 0.5154(4) 0.7904(3) 0.51953(19) 0.0602(7) Uani 1 1 d .
H31 H 0.5669 0.8356 0.5412 0.072 Uiso 1 1 calc R
C32 C 0.4277(4) 0.7333(3) 0.57772(18) 0.0631(8) Uani 1 1 d .
H32 H 0.4160 0.7420 0.6385 0.076 Uiso 1 1 calc R
C33 C 0.3540(3) 0.6607(2) 0.54648(16) 0.0523(7) Uani 1 1 d .
C34 C 0.3652(3) 0.6520(2) 0.45386(15) 0.0420(6) Uani 1 1 d .
C35 C 0.4498(3) 0.7198(2) 0.39356(15) 0.0398(5) Uani 1 1 d .
C36 C 0.2698(4) 0.5917(3) 0.60275(19) 0.0645(8) Uani 1 1 d .
H36 H 0.2581 0.5953 0.6638 0.077 Uiso 1 1 calc R
C37 C 0.2067(4) 0.5210(3) 0.5682(2) 0.0668(8) Uani 1 1 d .
H37 H 0.1503 0.4762 0.6049 0.080 Uiso 1 1 calc R
C38 C 0.2273(3) 0.5159(2) 0.47581(19) 0.0577(7) Uani 1 1 d .
H38 H 0.1845 0.4657 0.4528 0.069 Uiso 1 1 calc R
Cl1 Cl -0.13442(16) 1.29461(8) 0.00432(7) 0.1044(4) Uani 1 1 d .
N1 N 0.4531(3) 1.03693(19) 0.12450(13) 0.0476(5) Uani 1 1 d .
H1A H 0.4890 1.0788 0.0831 0.057 Uiso 1 1 calc R
N2 N 0.4619(2) 0.71682(18) 0.30289(12) 0.0420(5) Uani 1 1 d .
N3 N 0.3034(3) 0.57753(18) 0.41957(14) 0.0483(5) Uani 1 1 d .
O1 O 0.0126(2) 0.86542(17) 0.29110(13) 0.0568(5) Uani 1 1 d .
O2 O 0.5535(2) 0.85375(16) 0.04472(11) 0.0542(5) Uani 1 1 d .
O3 O 0.5510(3) 0.51369(19) 0.19839(15) 0.0781(6) Uani 1 1 d .

loop_
_atom_site_aniso_label
_atom_site_aniso_U_11
_atom_site_aniso_U_22
_atom_site_aniso_U_33
_atom_site_aniso_U_23
_atom_site_aniso_U_13
_atom_site_aniso_U_12
C1 0.071(2) 0.0600(18) 0.0596(18) 0.0023(14) -0.0229(15) -0.0030(15)
C2 0.098(3) 0.0563(19) 0.075(2) -0.0005(16) -0.039(2) 0.0034(18)
C3 0.099(3) 0.0480(17) 0.079(2) 0.0164(15) -0.057(2) -0.0260(17)
C4 0.075(2) 0.079(2) 0.0591(17) 0.0249(16) -0.0370(16) -0.0430(18)
C5 0.0544(15) 0.0618(17) 0.0528(16) 0.0162(13) -0.0284(13) -0.0255(13)
C6 0.0476(14) 0.0486(14) 0.0482(14) 0.0065(11) -0.0208(12) -0.0194(12)
C8 0.0425(13) 0.0478(14) 0.0429(14) 0.0057(11) -0.0163(11) -0.0218(11)
C9 0.0409(13) 0.0416(13) 0.0321(11) 0.0041(10) -0.0101(10) -0.0168(10)
C10 0.0421(13) 0.0436(13) 0.0369(12) 0.0058(10) -0.0121(10) -0.0176(11)
C11 0.0590(17) 0.0445(14) 0.0450(14) 0.0073(12) -0.0125(13) -0.0165(13)
C12 0.080(2) 0.0404(14) 0.0467(15) 0.0111(12) -0.0248(14) -0.0259(14)
C13 0.116(3) 0.0431(16) 0.0563(18) 0.0060(13) -0.0297(18) -0.0256(17)
C14 0.181(5) 0.0506(19) 0.077(2) 0.0066(17) -0.070(3) -0.046(3)
C15 0.159(4) 0.073(2) 0.111(3) 0.033(2) -0.090(3) -0.068(3)
C16 0.105(3) 0.072(2) 0.097(3) 0.0289(19) -0.058(2) -0.055(2)
C17 0.078(2) 0.0572(17) 0.0617(17) 0.0124(14) -0.0293(16) -0.0362(16)
C18 0.0374(12) 0.0422(13) 0.0332(12) 0.0077(10) -0.0071(10) -0.0166(10)
C19 0.0400(13) 0.0515(15) 0.0358(13) 0.0094(11) -0.0077(11) -0.0175(11)
C20 0.0491(14) 0.0477(14) 0.0385(13) 0.0077(11) -0.0148(11) -0.0214(12)
C21 0.0752(19) 0.0464(15) 0.0558(17) 0.0108(13) -0.0191(15) -0.0273(14)
C22 0.0734(19) 0.0454(15) 0.0620(18) -0.0040(13) -0.0244(15) -0.0154(14)
C23 0.0455(14) 0.0533(15) 0.0427(14) 0.0001(12) -0.0167(11) -0.0131(12)
C24 0.0606(18) 0.075(2) 0.0489(16) -0.0090(14) -0.0105(13) -0.0091(15)
C25 0.0377(12) 0.0482(14) 0.0379(13) 0.0065(11) -0.0114(10) -0.0161(11)
C26 0.0370(12) 0.0416(12) 0.0352(12) 0.0079(10) -0.0122(10) -0.0180(10)
C27 0.0354(12) 0.0494(14) 0.0456(14) 0.0102(11) -0.0097(11) -0.0153(11)
C28 0.0448(15) 0.0692(18) 0.0638(18) 0.0235(14) -0.0227(13) -0.0309(13)
C29 0.0525(16) 0.0651(18) 0.0711(19) 0.0171(14) -0.0313(14) -0.0310(14)
C30 0.0462(14) 0.0487(14) 0.0513(15) 0.0073(12) -0.0213(12) -0.0147(12)
C31 0.0627(18) 0.0658(18) 0.0596(17) -0.0010(14) -0.0302(15) -0.0206(15)
C32 0.0650(18) 0.080(2) 0.0406(15) 0.0003(14) -0.0174(14) -0.0183(16)
C33 0.0478(15) 0.0603(16) 0.0408(14) 0.0097(12) -0.0116(12) -0.0097(13)
C34 0.0365(13) 0.0427(13) 0.0416(13) 0.0096(11) -0.0106(10) -0.0077(11)
C35 0.0373(12) 0.0392(12) 0.0410(13) 0.0077(10) -0.0136(10) -0.0089(10)
C36 0.0592(18) 0.079(2) 0.0441(15) 0.0183(15) -0.0085(14) -0.0155(16)
C37 0.0598(18) 0.072(2) 0.0632(19) 0.0311(16) -0.0088(15) -0.0238(16)
C38 0.0548(16) 0.0521(16) 0.0670(18) 0.0194(14) -0.0154(14) -0.0217(13)
Cl1 0.1668(10) 0.0607(5) 0.1187(8) 0.0367(5) -0.0974(8) -0.0389(6)
N1 0.0577(13) 0.0505(12) 0.0378(11) 0.0121(9) -0.0074(10) -0.0277(10)
N2 0.0442(11) 0.0499(12) 0.0392(11) 0.0120(9) -0.0152(9) -0.0232(9)
N3 0.0502(12) 0.0434(12) 0.0539(13) 0.0145(10) -0.0161(10) -0.0190(10)
O1 0.0417(10) 0.0660(12) 0.0615(12) 0.0152(9) -0.0094(9) -0.0216(9)
O2 0.0581(11) 0.0578(11) 0.0359(9) 0.0037(8) -0.0009(8) -0.0153(9)
O3 0.0636(14) 0.0630(13) 0.0931(16) -0.0126(12) -0.0141(12) -0.0075(11)

loop_
_atom_type_symbol
_atom_type_description
_atom_type_scat_dispersion_real
_atom_type_scat_dispersion_imag
_atom_type_scat_source
C C 0.0033 0.0016 'International Tables Vol C Tables 4.2.6.8 and 6.1.1.4'
H H 0.0000 0.0000 'International Tables Vol C Tables 4.2.6.8 and 6.1.1.4'
N N 0.0061 0.0033 'International Tables Vol C Tables 4.2.6.8 and 6.1.1.4'
O O 0.0106 0.0060 'International Tables Vol C Tables 4.2.6.8 and 6.1.1.4'
Cl Cl 0.1484 0.1585 'International Tables Vol C Tables 4.2.6.8 and 6.1.1.4'

loop_
_geom_angle_atom_site_label_1
_geom_angle_atom_site_label_2
_geom_angle_atom_site_label_3
_geom_angle
C2 C1 C6 121.3(3)
C2 C1 H1 119.3
C6 C1 H1 119.3
C3 C2 C1 119.1(3)
C3 C2 H2 120.5
C1 C2 H2 120.5
C4 C3 C2 121.3(3)
C4 C3 Cl1 118.9(3)
C2 C3 Cl1 119.7(3)
C3 C4 C5 119.4(3)
C3 C4 H4 120.3
C5 C4 H4 120.3
C6 C5 C4 120.3(3)
C6 C5 H5 119.8
C4 C5 H5 119.8
C5 C6 C1 118.5(2)
C5 C6 C8 122.7(2)
C1 C6 C8 118.7(2)
O1 C8 C6 120.2(2)
O1 C8 C9 121.1(2)
C6 C8 C9 118.6(2)
C8 C9 C18 111.32(18)
C8 C9 C10 112.80(18)
C18 C9 C10 105.29(17)
C8 C9 H9 109.1
C18 C9 H9 109.1
C10 C9 H9 109.1
N2 C10 C11 111.3(2)
N2 C10 C9 105.82(17)
C11 C10 C9 110.61(18)
N2 C10 H10 109.7
C11 C10 H10 109.7
C9 C10 H10 109.7
O3 C11 C12 120.8(2)
O3 C11 C10 121.4(2)
C12 C11 C10 117.7(2)
C13 C12 C17 119.1(3)
C13 C12 C11 118.6(3)
C17 C12 C11 122.3(2)
C12 C13 C14 120.0(4)
C12 C13 H13 120.0
C14 C13 H13 120.0
C15 C14 C13 119.8(3)
C15 C14 H14 120.1
C13 C14 H14 120.1
C16 C15 C14 120.8(3)
C16 C15 H15 119.6
C14 C15 H15 119.6
C15 C16 C17 120.0(4)
C15 C16 H16 120.0
C17 C16 H16 120.0
C16 C17 C12 120.4(3)
C16 C17 H17 119.8
C12 C17 H17 119.8
C26 C18 C19 102.41(18)
C26 C18 C9 115.91(18)
C19 C18 C9 112.91(18)
C26 C18 C27 113.39(18)
C19 C18 C27 111.16(18)
C9 C18 C27 101.44(17)
O2 C19 N1 126.5(2)
O2 C19 C18 125.3(2)
N1 C19 C18 108.2(2)
C21 C20 C26 121.5(2)
C21 C20 N1 129.2(2)
C26 C20 N1 109.3(2)
C20 C21 C22 117.7(2)
C20 C21 H21 121.2
C22 C21 H21 121.2
C21 C22 C23 122.4(2)
C21 C22 H22 118.8
C23 C22 H22 118.8
C22 C23 C25 118.4(2)
C22 C23 C24 121.6(2)
C25 C23 C24 119.9(2)
C23 C24 H24A 109.5
C23 C24 H24B 109.5
H24A C24 H24B 109.5
C23 C24 H24C 109.5
H24A C24 H24C 109.5
H24B C24 H24C 109.5
C26 C25 C23 119.9(2)
C26 C25 H25 120.0
C23 C25 H25 120.0
C25 C26 C20 120.1(2)
C25 C26 C18 131.4(2)
C20 C26 C18 108.51(19)
N2 C27 C28 113.9(2)
N2 C27 C18 102.92(17)
C28 C27 C18 114.3(2)
N2 C27 H27 108.5
C28 C27 H27 108.5
C18 C27 H27 108.5
C29 C28 C27 121.3(2)
C29 C28 H28 119.3
C27 C28 H28 119.3
C28 C29 C30 122.5(2)
C28 C29 H29 118.7
C30 C29 H29 118.7
C35 C30 C31 119.4(2)
C35 C30 C29 118.8(2)
C31 C30 C29 121.7(2)
C32 C31 C30 122.3(3)
C32 C31 H31 118.9
C30 C31 H31 118.9
C31 C32 C33 120.1(2)
C31 C32 H32 120.0
C33 C32 H32 120.0
C32 C33 C36 123.3(2)
C32 C33 C34 119.9(2)
C36 C33 C34 116.8(3)
N3 C34 C33 122.0(2)
N3 C34 C35 118.7(2)
C33 C34 C35 119.3(2)
N2 C35 C30 119.2(2)
N2 C35 C34 121.9(2)
C30 C35 C34 118.8(2)
C37 C36 C33 120.3(3)
C37 C36 H36 119.8
C33 C36 H36 119.8
C36 C37 C38 118.8(3)
C36 C37 H37 120.6
C38 C37 H37 120.6
N3 C38 C37 124.3(3)
N3 C38 H38 117.9
C37 C38 H38 117.9
C19 N1 C20 111.34(19)
C19 N1 H1A 124.3
C20 N1 H1A 124.3
C35 N2 C10 124.09(19)
C35 N2 C27 123.38(19)
C10 N2 C27 107.78(17)
C38 N3 C34 117.7(2)

loop_
_geom_bond_atom_site_label_1
_geom_bond_atom_site_label_2
_geom_bond_distance
C1 C2 1.379(4)
C1 C6 1.391(4)
C1 H1 0.9300
C2 C3 1.377(5)
C2 H2 0.9300
C3 C4 1.368(4)
C3 Cl1 1.738(3)
C4 C5 1.397(4)
C4 H4 0.9300
C5 C6 1.388(4)
C5 H5 0.9300
C6 C8 1.495(3)
C8 O1 1.214(3)
C8 C9 1.533(3)
C9 C18 1.556(3)
C9 C10 1.565(3)
C9 H9 0.9800
C10 N2 1.454(3)
C10 C11 1.526(3)
C10 H10 0.9800
C11 O3 1.210(3)
C11 C12 1.508(4)
C12 C13 1.386(4)
C12 C17 1.394(4)
C13 C14 1.392(5)
C13 H13 0.9300
C14 C15 1.383(6)
C14 H14 0.9300
C15 C16 1.360(5)
C15 H15 0.9300
C16 C17 1.386(4)
C16 H16 0.9300
C17 H17 0.9300
C18 C26 1.506(3)
C18 C19 1.531(3)
C18 C27 1.571(3)
C19 O2 1.229(3)
C19 N1 1.357(3)
C20 C21 1.374(3)
C20 C26 1.394(3)
C20 N1 1.411(3)
C21 C22 1.390(4)
C21 H21 0.9300
C22 C23 1.393(4)
C22 H22 0.9300
C23 C25 1.396(3)
C23 C24 1.507(4)
C24 H24A 0.9600
C24 H24B 0.9600
C24 H24C 0.9600
C25 C26 1.381(3)
C25 H25 0.9300
C27 N2 1.462(3)
C27 C28 1.483(3)
C27 H27 0.9800
C28 C29 1.321(4)
C28 H28 0.9300
C29 C30 1.452(4)
C29 H29 0.9300
C30 C35 1.400(3)
C30 C31 1.417(4)
C31 C32 1.350(4)
C31 H31 0.9300
C32 C33 1.405(4)
C32 H32 0.9300
C33 C36 1.418(4)
C33 C34 1.423(3)
C34 N3 1.370(3)
C34 C35 1.439(3)
C35 N2 1.387(3)
C36 C37 1.345(4)
C36 H36 0.9300
C37 C38 1.401(4)
C37 H37 0.9300
C38 N3 1.316(3)
C38 H38 0.9300
N1 H1A 0.8600

loop_
_geom_hbond_atom_site_label_D
_geom_hbond_atom_site_label_H
_geom_hbond_atom_site_label_A
_geom_hbond_distance_DH
_geom_hbond_distance_HA
_geom_hbond_distance_DA
_geom_hbond_angle_DHA
_geom_hbond_site_symmetry_A
N1 H1A O2 0.86 2.20 2.901(3) 139.2 2_675
